data_7132434
loop_
_publ_author_name
'Chen, Feijing'
'Guo, Wenjing'
'Ma, Yan-Na'
'Chen, Xuenian'

_publ_section_title
;
 9,9'-Bis-<i>o</i>-carboranes: synthesis and exploration of properties.
;
_journal_issue 5
_journal_name_full 'Chemical communications (Cambridge, England)'
_journal_page_first 614
_journal_page_last 617
_journal_paper_doi 10.1039/d3cc05041f
_journal_volume 60
_journal_year 2024
_chemical_formula_moiety '0.5(C4 H20 B20 Cl2), 0.5(C4 H19 B20 Cl2), 0.25(C0.5 Cl2), 0.25(C0.5 Cl0.97), 0.25(C0.5 Cl1.03)'
_chemical_formula_sum 'C4 H20 B20 Cl2 O0.06'
_chemical_formula_weight 356.30
_space_group_crystal_system orthorhombic
_space_group_IT_number 20
_space_group_name_Hall 'C 2c 2'
_space_group_name_H-M_alt 'C 2 2 21'
_atom_sites_solution_hydrogens geom
_atom_sites_solution_primary direct
_audit_creation_date 2023-05-17
_audit_creation_method
;
Olex2 1.2
(compiled 2018.05.29 svn.r3508 for OlexSys, GUI svn.r5506)
;
_audit_update_record
;
2023-09-13 deposited with the CCDC.	2023-12-04 downloaded from the CCDC.
;
_cell_angle_alpha 90
_cell_angle_beta 90
_cell_angle_gamma 90
_cell_formula_units_Z 16
_cell_length_a 13.41936(17)
_cell_length_b 25.1700(3)
_cell_length_c 25.1694(3)
_cell_measurement_reflns_used 6518
_cell_measurement_temperature 293(2)
_cell_measurement_theta_max 70.3770
_cell_measurement_theta_min 4.1270
_cell_volume 8501.35(18)
_computing_cell_refinement 'CrysAlisPro 1.171.42.81a (Rigaku OD, 2023)'
_computing_data_collection 'CrysAlisPro 1.171.42.81a (Rigaku OD, 2023)'
_computing_data_reduction 'CrysAlisPro 1.171.42.81a (Rigaku OD, 2023)'
_computing_molecular_graphics 'Olex2 (Dolomanov et al., 2009)'
_computing_publication_material 'Olex2 (Dolomanov et al., 2009)'
_computing_structure_refinement 'ShelXL (Sheldrick, 2015)'
_computing_structure_solution 'ShelXS (Sheldrick, 2008)'
_diffrn_ambient_temperature 293(2)
_diffrn_detector 'CCD plate'
_diffrn_detector_area_resol_mean 16.2312
_diffrn_detector_type Eos
_diffrn_measured_fraction_theta_full 1.000
_diffrn_measured_fraction_theta_max 0.990
_diffrn_measurement_details
;
List of Runs (angles in degrees, time in seconds):

  # Type    Start    End  Width  t~exp~   \w     \q     \k     \f   Frames
#--------------------------------------------------------------------------
  1  \w    -22.00  34.00   0.50    3.50    --  -33.50  57.00 120.00  112
  2  \w      2.00  28.00   0.50    3.50    --  -33.50  77.00 -90.00   52
  3  \w   -100.00 -34.00   0.50    3.50    --  -33.50 -57.00-180.00  132
  4  \w    -86.00 -36.00   0.50    3.50    --  -33.50 178.00-120.00  100
  5  \w   -107.00 -35.00   0.50    3.50    --  -33.50 178.00 -30.00  144
  6  \w     48.00  88.00   0.50    3.50    --   36.47-127.00-142.00   80
  7  \w     34.00  75.00   0.50    3.50    --   36.47 -99.00   0.00   82
  8  \w    119.00 154.00   0.50   17.50    --  108.00  77.00 120.00   70
  9  \w    101.00 135.00   0.50   17.50    --  108.00  77.00-120.00   68
 10  \w     65.00 109.00   0.50   17.50    --  108.00-111.00 -60.00   88
 11  \w    142.00 172.00   0.50   17.50    --  108.00 111.00  90.00   60
 12  \w     44.00 120.00   0.50   17.50    --  108.00 -45.00 -60.00  152
 13  \w    107.00 173.00   0.50   17.50    --  108.00 111.00-120.00  132
 14  \w     39.00 105.00   0.50   17.50    --  108.00 -94.00-180.00  132
 15  \w    119.00 153.00   0.50   17.50    --  108.00 111.00 -30.00   68
 16  \w     75.00 133.00   0.50   17.50    --  108.00 178.00-180.00  116
 17  \w     95.00 178.00   0.50   17.50    --  108.00  45.00 -60.00  166
 18  \w    -15.00  11.00   0.50   10.00    --  -33.50  37.00-180.00   52
 19  \w      2.00  35.00   0.50   10.00    --  -33.50  37.00-180.00   66
 20  \w    -60.00 -38.00   0.50   10.00    --  -33.50  77.00 -60.00   44
;
_diffrn_measurement_device 'four-circle diffractometer'
_diffrn_measurement_device_type 'Xcalibur, Eos, Gemini'
_diffrn_measurement_method '\w scans'
_diffrn_orient_matrix_type 'CrysAlisPro convention (1999,Acta A55,543-557)'
_diffrn_orient_matrix_UB_11 0.0162674000
_diffrn_orient_matrix_UB_12 -0.0156194000
_diffrn_orient_matrix_UB_13 0.0585480000
_diffrn_orient_matrix_UB_21 -0.0108373000
_diffrn_orient_matrix_UB_22 -0.0590780000
_diffrn_orient_matrix_UB_23 -0.0149048000
_diffrn_orient_matrix_UB_31 0.1131203000
_diffrn_orient_matrix_UB_32 -0.0034240000
_diffrn_orient_matrix_UB_33 -0.0098475000
_diffrn_radiation_monochromator graphite
_diffrn_radiation_probe x-ray
_diffrn_radiation_type CuK\a
_diffrn_radiation_wavelength 1.54184
_diffrn_reflns_av_R_equivalents 0.0393
_diffrn_reflns_av_unetI/netI 0.0453
_diffrn_reflns_Laue_measured_fraction_full 1.000
_diffrn_reflns_Laue_measured_fraction_max 0.990
_diffrn_reflns_limit_h_max 16
_diffrn_reflns_limit_h_min -11
_diffrn_reflns_limit_k_max 21
_diffrn_reflns_limit_k_min -30
_diffrn_reflns_limit_l_max 29
_diffrn_reflns_limit_l_min -30
_diffrn_reflns_number 18156
_diffrn_reflns_point_group_measured_fraction_full 1.000
_diffrn_reflns_point_group_measured_fraction_max 0.990
_diffrn_reflns_theta_full 67.684
_diffrn_reflns_theta_max 70.405
_diffrn_reflns_theta_min 3.512
_diffrn_source 'fine-focus sealed X-ray tube'
_diffrn_source_type 'Enhance (Cu) X-ray Source'
_exptl_absorpt_coefficient_mu 2.579
_exptl_absorpt_correction_T_max 1.00000
_exptl_absorpt_correction_T_min 0.74172
_exptl_absorpt_correction_type multi-scan
_exptl_absorpt_process_details
;
CrysAlisPro 1.171.42.81a (Rigaku Oxford Diffraction, 2023)
Empirical absorption correction using spherical harmonics,
implemented in SCALE3 ABSPACK scaling algorithm.
;
_exptl_crystal_colour yellow
_exptl_crystal_colour_primary yellow
_exptl_crystal_density_diffrn 1.114
_exptl_crystal_description prism
_exptl_crystal_F_000 2856
_exptl_crystal_size_max 0.15
_exptl_crystal_size_mid 0.12
_exptl_crystal_size_min 0.1
_refine_diff_density_max 0.620
_refine_diff_density_min -0.319
_refine_diff_density_rms 0.071
_refine_ls_abs_structure_details
;
 Refined as an inversion twin.
;
_refine_ls_abs_structure_Flack 0.00(3)
_refine_ls_extinction_method none
_refine_ls_goodness_of_fit_ref 1.053
_refine_ls_hydrogen_treatment constr
_refine_ls_matrix_type full
_refine_ls_number_parameters 504
_refine_ls_number_reflns 7943
_refine_ls_number_restraints 0
_refine_ls_restrained_S_all 1.053
_refine_ls_R_factor_all 0.0798
_refine_ls_R_factor_gt 0.0708
_refine_ls_shift/su_max 2.483
_refine_ls_shift/su_mean 0.068
_refine_ls_structure_factor_coef Fsqd
_refine_ls_weighting_details 'w=1/[\s^2^(Fo^2^)+(0.1278P)^2^+4.8785P] where P=(Fo^2^+2Fc^2^)/3'
_refine_ls_weighting_scheme calc
_refine_ls_wR_factor_gt 0.2022
_refine_ls_wR_factor_ref 0.2143
_reflns_Friedel_coverage 0.831
_reflns_Friedel_fraction_full 1.000
_reflns_Friedel_fraction_max 0.990
_reflns_number_gt 6865
_reflns_number_total 7943
_reflns_threshold_expression 'I > 2\s(I)'
_cod_data_source_file d3cc05041f2.cif
_cod_data_source_block 202305124
_cod_depositor_comments 'Adding full bibliography for 7132433--7132440.cif.'
_cod_original_cell_volume 8501.36(18)
_cod_database_code 7132434
_shelx_shelxl_version_number 2014/7
_chemical_oxdiff_formula C20H20N2O2B10Cl2
_shelx_space_group_comment
;
The symmetry employed for this shelxl refinement is uniquely defined
by the following loop, which should always be used as a source of
symmetry information in preference to the above space-group names.
They are only intended as comments.
;
_shelx_estimated_absorpt_t_max 0.783
_shelx_estimated_absorpt_t_min 0.698
_reflns_odcompleteness_completeness 99.98
_reflns_odcompleteness_iscentric 1
_reflns_odcompleteness_theta 66.97
_olex2_refinement_description
;
1. Twinned data refinement
 Scales: 1.00(3)
 0.00(3)
2. Fixed Uiso
 At 1.2 times of:
  All B(H) groups, All C(H) groups
3. Uiso/Uaniso restraints and constraints
Uanis(Cl1A) = Uanis(Cl1B)
Uiso(C1AA) = Uiso(C1AB)
4. Others
 Sof(Cl1B)=1-FVAR(1)
 Sof(Cl1A)=FVAR(1)
 Fixed Sof: C0AA(0.25) C1AA(0.25) C1AB(0.25)
5.a Boron cage BH refined with riding coordinates:
 C1(H1), C2(H2), C3(H3), C4(H4), B1(H1A), B2(H2A), B4(H4A), B5(H5), B6(H6),
 B7(H7), B9(H9), B10(H10), B11(H11), B12(H12), B14(H14), B15(H15), B16(H16),
 B18(H18), B19(H19), B20(H20), C5(H5A), C6(H6A), C7(H7A), C8(H8), B21(H21),
 B22(H22), B24(H24), B25(H25), B26(H26), B28(H28), B29(H29), B30(H30), B31(H31),
  B34(H34), B35(H35), B36(H36), B38(H38), B39(H39), B40(H40)
;
_olex2_submission_special_instructions 'No special instructions were received'
_oxdiff_exptl_absorpt_empirical_details
;
Empirical correction (ABSPACK) includes:
- Absorption correction using spherical harmonics
- Frame scaling
;
_oxdiff_exptl_absorpt_empirical_full_max 1.251
_oxdiff_exptl_absorpt_empirical_full_min 0.772

loop_
_space_group_symop_operation_xyz
'x, y, z'
'-x, -y, z+1/2'
'x, -y, -z'
'-x, y, -z+1/2'
'x+1/2, y+1/2, z'
'-x+1/2, -y+1/2, z+1/2'
'x+1/2, -y+1/2, -z'
'-x+1/2, y+1/2, -z+1/2'

loop_
_atom_site_label
_atom_site_type_symbol
_atom_site_fract_x
_atom_site_fract_y
_atom_site_fract_z
_atom_site_U_iso_or_equiv
_atom_site_adp_type
_atom_site_occupancy
_atom_site_site_symmetry_order
_atom_site_calc_flag
_atom_site_refinement_flags_posn
_atom_site_refinement_flags_adp
_atom_site_refinement_flags_occupancy
_atom_site_disorder_assembly
_atom_site_disorder_group
Cl1 Cl 0.88759(16) 0.58518(10) 0.70454(7) 0.0892(7) Uani 1 1 d . . . . .
Cl2 Cl 0.59310(14) 0.42289(9) 0.70405(7) 0.0812(6) Uani 1 1 d . . . . .
C1 C 0.6219(7) 0.6544(3) 0.6321(4) 0.082(2) Uani 1 1 d . . . . .
H1 H 0.5882 0.6942 0.6311 0.099 Uiso 1 1 calc R . . . .
C2 C 0.5694(6) 0.6060(3) 0.6016(3) 0.0692(18) Uani 1 1 d . . . . .
H2 H 0.4997 0.6120 0.5794 0.083 Uiso 1 1 calc R . . . .
C3 C 0.8520(6) 0.3529(3) 0.6274(3) 0.071(2) Uani 1 1 d . . . . .
H3 H 0.8833 0.3126 0.6251 0.086 Uiso 1 1 calc R . . . .
C4 C 0.9061(6) 0.4025(3) 0.5980(3) 0.0647(17) Uani 1 1 d . . . . .
H4 H 0.9750 0.3966 0.5751 0.078 Uiso 1 1 calc R . . . .
B1 B 0.6793(8) 0.6352(4) 0.6884(4) 0.081(3) Uani 1 1 d . . . . .
H1A H 0.6873 0.6598 0.7244 0.097 Uiso 1 1 calc R . . . .
B2 B 0.7491(7) 0.6498(3) 0.6300(4) 0.075(2) Uani 1 1 d . . . . .
H2A H 0.8015 0.6833 0.6284 0.090 Uiso 1 1 calc R . . . .
B3 B 0.7728(7) 0.5906(3) 0.6668(3) 0.066(2) Uani 1 1 d . . . . .
B4 B 0.6583(7) 0.5652(4) 0.6919(3) 0.070(2) Uani 1 1 d . . . . .
H4A H 0.6527 0.5438 0.7298 0.084 Uiso 1 1 calc R . . . .
B5 B 0.5640(8) 0.6090(4) 0.6692(4) 0.082(3) Uani 1 1 d . . . . .
H5 H 0.4959 0.6166 0.6923 0.098 Uiso 1 1 calc R . . . .
B6 B 0.6753(8) 0.6314(3) 0.5744(3) 0.074(2) Uani 1 1 d . . . . .
H6 H 0.6790 0.6533 0.5366 0.089 Uiso 1 1 calc R . . . .
B7 B 0.7704(6) 0.5890(3) 0.5956(3) 0.0599(17) Uani 1 1 d . . . . .
H7 H 0.8378 0.5828 0.5714 0.072 Uiso 1 1 calc R . . . .
B8 B 0.7166(6) 0.5358(3) 0.6342(3) 0.0546(15) Uani 1 1 d . . . . .
B9 B 0.5845(7) 0.5477(3) 0.6355(3) 0.0660(18) Uani 1 1 d . . . . .
H9 H 0.5300 0.5151 0.6367 0.079 Uiso 1 1 calc R . . . .
B10 B 0.6541(6) 0.5625(3) 0.5767(3) 0.0614(17) Uani 1 1 d . . . . .
H10 H 0.6442 0.5391 0.5402 0.074 Uiso 1 1 calc R . . . .
B11 B 0.7268(7) 0.3588(3) 0.6267(4) 0.072(2) Uani 1 1 d . . . . .
H11 H 0.6737 0.3256 0.6246 0.086 Uiso 1 1 calc R . . . .
B12 B 0.7979(7) 0.3713(4) 0.6848(3) 0.072(2) Uani 1 1 d . . . . .
H12 H 0.7900 0.3459 0.7201 0.086 Uiso 1 1 calc R . . . .
B13 B 0.7064(6) 0.4175(3) 0.6653(3) 0.0612(18) Uani 1 1 d . . . . .
B14 B 0.7053(6) 0.4216(3) 0.5941(3) 0.0601(17) Uani 1 1 d . . . . .
H14 H 0.6371 0.4293 0.5712 0.072 Uiso 1 1 calc R . . . .
B15 B 0.7989(7) 0.3783(3) 0.5704(3) 0.068(2) Uani 1 1 d . . . . .
H15 H 0.7936 0.3576 0.5320 0.082 Uiso 1 1 calc R . . . .
B16 B 0.8224(6) 0.4472(3) 0.5752(3) 0.0598(17) Uani 1 1 d . . . . .
H16 H 0.8318 0.4715 0.5391 0.072 Uiso 1 1 calc R . . . .
B17 B 0.7632(6) 0.4731(3) 0.6334(2) 0.0516(15) Uani 1 1 d . . . . .
B18 B 0.8211(6) 0.4417(3) 0.6895(3) 0.066(2) Uani 1 1 d . . . . .
H18 H 0.8280 0.4623 0.7278 0.079 Uiso 1 1 calc R . . . .
B19 B 0.9156(7) 0.3974(4) 0.6656(3) 0.074(2) Uani 1 1 d . . . . .
H19 H 0.9844 0.3888 0.6878 0.089 Uiso 1 1 calc R . . . .
B20 B 0.8943(6) 0.4599(3) 0.6330(3) 0.0611(17) Uani 1 1 d . . . . .
H20 H 0.9499 0.4920 0.6344 0.073 Uiso 1 1 calc R . . . .
Cl3 Cl 0.38527(13) 0.29287(7) 0.42567(7) 0.0691(4) Uani 1 1 d . . . . .
Cl4 Cl 0.08959(12) 0.29838(6) 0.58748(7) 0.0686(4) Uani 1 1 d . . . . .
C5 C 0.1240(7) 0.3659(3) 0.3527(3) 0.0744(19) Uani 1 1 d . . . . .
H5A H 0.0921 0.3666 0.3125 0.089 Uiso 1 1 calc R . . . .
C6 C 0.0709(6) 0.3971(3) 0.4012(3) 0.0697(18) Uani 1 1 d . . . . .
H6A H 0.0017 0.4197 0.3950 0.084 Uiso 1 1 calc R . . . .
C7 C 0.3514(6) 0.3753(3) 0.6543(3) 0.075(2) Uani 1 1 d . . . . .
H7A H 0.3831 0.3787 0.6944 0.090 Uiso 1 1 calc R . . . .
C8 C 0.4064(6) 0.4032(3) 0.6031(3) 0.0722(19) Uani 1 1 d . . . . .
H8 H 0.4761 0.4258 0.6077 0.087 Uiso 1 1 calc R . . . .
B21 B 0.2495(7) 0.3670(3) 0.3588(3) 0.071(2) Uani 1 1 d . . . . .
H21 H 0.3031 0.3676 0.3258 0.085 Uiso 1 1 calc R . . . .
B22 B 0.1786(7) 0.3095(3) 0.3734(3) 0.0648(18) Uani 1 1 d . . . . .
H22 H 0.1863 0.2732 0.3494 0.078 Uiso 1 1 calc R . . . .
B23 B 0.2710(6) 0.3311(3) 0.4182(3) 0.0560(15) Uani 1 1 d . . . . .
B24 B 0.2715(7) 0.4026(3) 0.4195(3) 0.0645(19) Uani 1 1 d . . . . .
H24 H 0.3393 0.4263 0.4262 0.077 Uiso 1 1 calc R . . . .
B25 B 0.1764(8) 0.4235(3) 0.3745(4) 0.075(2) Uani 1 1 d . . . . .
H25 H 0.1807 0.4605 0.3514 0.090 Uiso 1 1 calc R . . . .
B26 B 0.1537(7) 0.4224(3) 0.4444(3) 0.0664(19) Uani 1 1 d . . . . .
H26 H 0.1437 0.4594 0.4670 0.080 Uiso 1 1 calc R . . . .
B27 B 0.2145(6) 0.3654(3) 0.4726(3) 0.0534(15) Uani 1 1 d . . . . .
B28 B 0.1555(6) 0.3077(3) 0.4435(3) 0.0568(15) Uani 1 1 d . . . . .
H28 H 0.1484 0.2703 0.4657 0.068 Uiso 1 1 calc R . . . .
B29 B 0.0621(7) 0.3293(4) 0.3989(3) 0.072(2) Uani 1 1 d . . . . .
H29 H -0.0064 0.3066 0.3914 0.086 Uiso 1 1 calc R . . . .
B30 B 0.0833(6) 0.3644(3) 0.4592(3) 0.0615(17) Uani 1 1 d . . . . .
H30 H 0.0279 0.3641 0.4915 0.074 Uiso 1 1 calc R . . . .
B31 B 0.2271(7) 0.3763(3) 0.6484(3) 0.073(2) Uani 1 1 d . . . . .
H31 H 0.1743 0.3795 0.6817 0.088 Uiso 1 1 calc R . . . .
B32 B 0.2962(7) 0.3167(3) 0.6373(3) 0.0656(19) Uani 1 1 d . . . . .
B33 B 0.2042(5) 0.3365(3) 0.5915(3) 0.0560(15) Uani 1 1 d . . . . .
B34 B 0.2056(6) 0.4077(3) 0.5865(3) 0.0627(18) Uani 1 1 d . . . . .
H34 H 0.1380 0.4313 0.5792 0.075 Uiso 1 1 calc R . . . .
B35 B 0.2996(7) 0.4307(3) 0.6282(4) 0.075(2) Uani 1 1 d . . . . .
H35 H 0.2952 0.4693 0.6486 0.091 Uiso 1 1 calc R . . . .
B36 B 0.3227(6) 0.4258(3) 0.5592(3) 0.0627(18) Uani 1 1 d . . . . .
H36 H 0.3331 0.4615 0.5346 0.075 Uiso 1 1 calc R . . . .
B37 B 0.2597(5) 0.3673(3) 0.5342(3) 0.0518(14) Uani 1 1 d . . . . .
B38 B 0.3188(6) 0.3109(3) 0.5667(3) 0.0564(15) Uani 1 1 d . . . . .
H38 H 0.3249 0.2722 0.5468 0.068 Uiso 1 1 calc R . . . .
B39 B 0.4143(7) 0.3346(4) 0.6094(3) 0.072(2) Uani 1 1 d . . . . .
H39 H 0.4827 0.3120 0.6179 0.086 Uiso 1 1 calc R . . . .
B40 B 0.3916(6) 0.3665(3) 0.5468(3) 0.0625(17) Uani 1 1 d . . . . .
H40 H 0.4459 0.3640 0.5141 0.075 Uiso 1 1 calc R . . . .
Cl0A Cl 0.9324(2) 0.24209(8) 0.70526(10) 0.0984(7) Uani 1 1 d . . . . .
Cl1A Cl 0.4331(4) 0.29730(18) 0.75924(16) 0.0900(9) Uani 0.484(3) 1 d . . . A 1
Cl1B Cl 0.5670(4) 0.20751(17) 0.75876(15) 0.0900(9) Uani 0.516(3) 1 d . . . A 2
C0AA C 1.0000 0.2768(6) 0.7500 0.17(2) Uani 0.5 2 d S T P . .
C1AA C 0.515(4) 0.2474(18) 0.779(2) 0.138(11) Uiso 0.25 1 d . . . A 1
C1AB C 0.364(4) 0.255(2) 0.7488(18) 0.138(11) Uiso 0.25 1 d . . . B 2

loop_
_atom_site_aniso_label
_atom_site_aniso_U_11
_atom_site_aniso_U_22
_atom_site_aniso_U_33
_atom_site_aniso_U_23
_atom_site_aniso_U_13
_atom_site_aniso_U_12
Cl1 0.0890(12) 0.1136(15) 0.0649(9) -0.0212(10) -0.0238(9) 0.0339(12)
Cl2 0.0791(11) 0.1063(14) 0.0581(8) 0.0223(9) 0.0285(8) 0.0317(10)
C1 0.103(6) 0.055(4) 0.089(5) -0.005(4) -0.017(5) 0.030(4)
C2 0.073(4) 0.060(4) 0.074(4) 0.002(3) -0.016(3) 0.023(3)
C3 0.090(5) 0.059(4) 0.065(4) 0.018(3) 0.028(4) 0.031(3)
C4 0.075(4) 0.060(3) 0.059(3) 0.010(3) 0.023(3) 0.019(3)
B1 0.100(6) 0.074(5) 0.069(5) -0.023(4) -0.006(4) 0.041(5)
B2 0.085(6) 0.058(4) 0.081(5) -0.007(4) -0.014(4) 0.013(4)
B3 0.082(5) 0.066(4) 0.050(3) -0.010(3) -0.010(3) 0.027(4)
B4 0.085(5) 0.078(5) 0.047(3) -0.007(3) -0.001(3) 0.039(4)
B5 0.089(6) 0.073(5) 0.083(6) -0.006(4) 0.005(5) 0.041(5)
B6 0.098(6) 0.058(4) 0.066(5) 0.008(4) -0.014(4) 0.018(4)
B7 0.077(5) 0.052(3) 0.050(3) 0.007(3) -0.005(3) 0.016(3)
B8 0.066(4) 0.059(4) 0.039(3) 0.001(3) 0.000(3) 0.021(3)
B9 0.078(5) 0.057(4) 0.064(4) 0.003(3) -0.001(4) 0.021(4)
B10 0.076(5) 0.058(4) 0.050(3) 0.002(3) -0.008(3) 0.020(3)
B11 0.085(5) 0.057(4) 0.073(5) 0.016(4) 0.027(4) 0.023(4)
B12 0.090(5) 0.072(5) 0.053(4) 0.025(4) 0.023(4) 0.034(4)
B13 0.077(4) 0.063(4) 0.043(3) 0.017(3) 0.019(3) 0.023(4)
B14 0.080(5) 0.056(4) 0.044(3) 0.005(3) 0.014(3) 0.018(3)
B15 0.089(5) 0.059(4) 0.056(4) 0.003(3) 0.023(4) 0.017(4)
B16 0.084(5) 0.057(4) 0.038(3) 0.009(3) 0.017(3) 0.017(3)
B17 0.069(4) 0.049(3) 0.037(3) 0.007(2) 0.008(3) 0.021(3)
B18 0.081(5) 0.074(5) 0.042(3) 0.012(3) 0.009(3) 0.037(4)
B19 0.086(5) 0.077(5) 0.058(4) 0.018(4) 0.013(4) 0.036(5)
B20 0.073(4) 0.061(4) 0.050(3) 0.006(3) 0.009(3) 0.021(4)
Cl3 0.0685(9) 0.0595(8) 0.0793(10) -0.0066(7) 0.0170(7) 0.0141(7)
Cl4 0.0633(9) 0.0542(7) 0.0882(10) 0.0039(8) 0.0185(8) -0.0108(7)
C5 0.100(5) 0.061(4) 0.062(4) 0.005(3) 0.007(4) 0.014(4)
C6 0.077(4) 0.066(4) 0.066(4) 0.004(3) 0.009(3) 0.017(3)
C7 0.095(5) 0.071(5) 0.060(4) -0.005(3) 0.002(3) -0.016(4)
C8 0.081(5) 0.067(4) 0.069(4) -0.011(3) 0.012(3) -0.019(4)
B21 0.092(6) 0.061(4) 0.060(4) 0.007(4) 0.022(4) 0.007(4)
B22 0.086(5) 0.048(4) 0.061(4) -0.006(3) 0.004(4) 0.009(3)
B23 0.064(4) 0.044(3) 0.060(4) -0.002(3) 0.013(3) 0.006(3)
B24 0.084(5) 0.044(3) 0.065(4) 0.009(3) 0.025(4) 0.000(3)
B25 0.097(6) 0.053(4) 0.074(5) 0.012(4) 0.026(5) 0.011(4)
B26 0.084(5) 0.041(3) 0.074(4) 0.001(3) 0.013(4) 0.013(3)
B27 0.065(4) 0.040(3) 0.055(3) -0.001(3) 0.015(3) -0.001(3)
B28 0.062(4) 0.046(3) 0.062(4) 0.000(3) 0.003(3) -0.001(3)
B29 0.078(5) 0.066(4) 0.071(5) -0.002(4) 0.000(4) -0.001(4)
B30 0.064(4) 0.060(4) 0.060(4) 0.000(3) 0.010(3) 0.009(3)
B31 0.093(6) 0.062(4) 0.065(5) -0.011(4) 0.025(4) -0.010(4)
B32 0.080(5) 0.056(4) 0.061(4) -0.003(3) 0.009(4) -0.006(3)
B33 0.064(4) 0.042(3) 0.062(4) 0.002(3) 0.018(3) -0.006(3)
B34 0.080(5) 0.042(3) 0.066(4) -0.008(3) 0.022(4) -0.003(3)
B35 0.095(6) 0.057(4) 0.074(5) -0.019(4) 0.021(4) -0.014(4)
B36 0.079(5) 0.044(3) 0.065(4) -0.009(3) 0.015(4) -0.014(3)
B37 0.062(4) 0.039(3) 0.055(3) -0.003(3) 0.016(3) -0.002(3)
B38 0.061(4) 0.048(3) 0.061(4) -0.004(3) 0.007(3) 0.000(3)
B39 0.076(5) 0.070(5) 0.070(4) -0.004(4) -0.001(4) -0.001(4)
B40 0.067(4) 0.062(4) 0.058(4) -0.006(3) 0.010(3) -0.009(4)
Cl0A 0.136(2) 0.0681(11) 0.0909(13) 0.0003(10) -0.0258(14) 0.0019(12)
Cl1A 0.123(3) 0.0777(17) 0.0698(15) 0.0002(12) -0.0009(14) 0.0199(18)
Cl1B 0.123(3) 0.0777(17) 0.0698(15) 0.0002(12) -0.0009(14) 0.0199(18)
C0AA 0.33(5) 0.014(6) 0.18(3) 0.000 -0.21(4) 0.000

loop_
_atom_type_symbol
_atom_type_description
_atom_type_scat_dispersion_real
_atom_type_scat_dispersion_imag
_atom_type_scat_source
C C 0.0181 0.0091 'International Tables Vol C Tables 4.2.6.8 and 6.1.1.4'
H H 0.0000 0.0000 'International Tables Vol C Tables 4.2.6.8 and 6.1.1.4'
B B 0.0090 0.0039 'International Tables Vol C Tables 4.2.6.8 and 6.1.1.4'
Cl Cl 0.3639 0.7018 'International Tables Vol C Tables 4.2.6.8 and 6.1.1.4'
O O 0.0492 0.0322 'International Tables Vol C Tables 4.2.6.8 and 6.1.1.4'

loop_
_geom_angle_atom_site_label_1
_geom_angle_atom_site_label_2
_geom_angle_atom_site_label_3
_geom_angle
_geom_angle_site_symmetry_1
_geom_angle_site_symmetry_3
_geom_angle_publ_flag
C2 C1 B1 112.7(6) . . ?
C2 C1 B2 111.8(6) . . ?
C2 C1 B5 62.8(6) . . ?
C2 C1 B6 61.5(5) . . ?
B1 C1 B2 63.3(6) . . ?
B1 C1 B6 115.1(6) . . ?
B2 C1 B6 62.4(6) . . ?
B5 C1 B1 62.9(6) . . ?
B5 C1 B2 115.8(6) . . ?
B5 C1 B6 115.9(6) . . ?
C1 C2 B5 60.5(6) . . ?
C1 C2 B6 62.6(5) . . ?
C1 C2 B9 111.2(6) . . ?
C1 C2 B10 111.9(6) . . ?
B5 C2 B9 62.9(5) . . ?
B6 C2 B5 114.8(7) . . ?
B6 C2 B9 115.1(6) . . ?
B6 C2 B10 62.3(5) . . ?
B10 C2 B5 115.2(5) . . ?
B10 C2 B9 63.3(4) . . ?
C4 C3 B11 111.9(5) . . ?
C4 C3 B12 111.9(6) . . ?
C4 C3 B15 61.3(5) . . ?
C4 C3 B19 61.9(5) . . ?
B11 C3 B12 63.6(5) . . ?
B11 C3 B15 63.0(5) . . ?
B11 C3 B19 116.5(6) . . ?
B12 C3 B15 115.7(5) . . ?
B12 C3 B19 63.3(5) . . ?
B19 C3 B15 115.6(6) . . ?
C3 C4 B15 62.3(5) . . ?
C3 C4 B16 111.8(6) . . ?
C3 C4 B19 61.4(5) . . ?
C3 C4 B20 112.1(5) . . ?
B15 C4 B19 116.1(6) . . ?
B16 C4 B15 62.7(5) . . ?
B16 C4 B19 115.9(5) . . ?
B16 C4 B20 63.2(4) . . ?
B20 C4 B15 115.9(5) . . ?
B20 C4 B19 63.5(4) . . ?
C1 B1 B2 59.1(5) . . ?
C1 B1 B3 104.2(6) . . ?
C1 B1 B4 104.6(6) . . ?
C1 B1 B5 58.1(6) . . ?
B2 B1 B4 109.0(5) . . ?
B3 B1 B2 60.2(5) . . ?
B3 B1 B4 60.0(5) . . ?
B5 B1 B2 108.3(7) . . ?
B5 B1 B3 107.6(6) . . ?
B5 B1 B4 60.2(5) . . ?
C1 B2 B1 57.6(5) . . ?
C1 B2 B3 102.7(7) . . ?
C1 B2 B6 59.0(5) . . ?
C1 B2 B7 103.5(6) . . ?
B1 B2 B3 59.6(5) . . ?
B1 B2 B7 108.1(6) . . ?
B3 B2 B7 60.4(4) . . ?
B6 B2 B1 107.7(7) . . ?
B6 B2 B3 106.9(6) . . ?
B6 B2 B7 58.8(5) . . ?
B1 B3 Cl1 119.1(5) . . ?
B1 B3 B2 60.2(5) . . ?
B1 B3 B4 60.4(5) . . ?
B1 B3 B7 108.0(5) . . ?
B2 B3 Cl1 119.0(6) . . ?
B2 B3 B7 59.8(4) . . ?
B4 B3 Cl1 121.3(5) . . ?
B4 B3 B2 109.3(6) . . ?
B4 B3 B7 109.4(6) . . ?
B7 B3 Cl1 122.5(6) . . ?
B8 B3 Cl1 123.1(5) . . ?
B8 B3 B1 109.5(6) . . ?
B8 B3 B2 109.5(5) . . ?
B8 B3 B4 61.2(5) . . ?
B8 B3 B7 60.8(4) . . ?
B1 B4 B8 107.2(6) . . ?
B1 B4 B9 107.0(6) . . ?
B3 B4 B1 59.6(5) . . ?
B3 B4 B5 106.2(7) . . ?
B3 B4 B8 59.2(4) . . ?
B3 B4 B9 106.6(5) . . ?
B5 B4 B1 58.9(5) . . ?
B5 B4 B8 107.7(5) . . ?
B5 B4 B9 60.1(5) . . ?
B9 B4 B8 60.0(4) . . ?
C1 B5 C2 56.7(5) . . ?
C1 B5 B1 59.0(6) . . ?
C1 B5 B4 105.9(7) . . ?
C1 B5 B9 104.7(6) . . ?
C2 B5 B1 104.8(7) . . ?
C2 B5 B4 105.2(5) . . ?
C2 B5 B9 58.7(4) . . ?
B1 B5 B4 61.0(6) . . ?
B1 B5 B9 108.8(6) . . ?
B4 B5 B9 60.3(5) . . ?
C1 B6 B2 58.6(5) . . ?
C1 B6 B7 104.6(5) . . ?
C1 B6 B10 103.7(6) . . ?
C2 B6 C1 55.9(5) . . ?
C2 B6 B2 104.3(6) . . ?
C2 B6 B7 104.9(6) . . ?
C2 B6 B10 58.7(5) . . ?
B7 B6 B2 60.7(5) . . ?
B7 B6 B10 60.4(4) . . ?
B10 B6 B2 108.7(6) . . ?
B2 B7 B3 59.8(5) . . ?
B2 B7 B8 108.1(6) . . ?
B3 B7 B8 59.0(4) . . ?
B6 B7 B2 60.4(5) . . ?
B6 B7 B3 107.7(6) . . ?
B6 B7 B8 109.0(6) . . ?
B6 B7 B10 60.2(5) . . ?
B10 B7 B2 108.3(6) . . ?
B10 B7 B3 107.0(6) . . ?
B10 B7 B8 60.6(4) . . ?
B3 B8 B4 59.6(5) . . ?
B3 B8 B7 60.2(4) . . ?
B3 B8 B9 106.4(5) . . ?
B3 B8 B10 106.3(5) . . ?
B7 B8 B4 107.6(5) . . ?
B7 B8 B9 106.4(5) . . ?
B7 B8 B10 58.5(4) . . ?
B9 B8 B4 59.4(4) . . ?
B9 B8 B10 59.6(4) . . ?
B10 B8 B4 107.0(5) . . ?
B17 B8 B3 124.8(6) . . ?
B17 B8 B4 123.2(5) . . ?
B17 B8 B7 122.4(5) . . ?
B17 B8 B9 121.2(6) . . ?
B17 B8 B10 120.6(5) . . ?
C2 B9 B4 104.5(6) . . ?
C2 B9 B5 58.4(5) . . ?
C2 B9 B8 104.4(6) . . ?
C2 B9 B10 58.0(4) . . ?
B4 B9 B8 60.6(4) . . ?
B5 B9 B4 59.6(5) . . ?
B5 B9 B8 107.7(7) . . ?
B5 B9 B10 107.1(6) . . ?
B10 B9 B4 108.4(6) . . ?
B10 B9 B8 60.3(4) . . ?
C2 B10 B6 58.9(5) . . ?
C2 B10 B7 104.4(5) . . ?
C2 B10 B8 104.8(5) . . ?
C2 B10 B9 58.7(4) . . ?
B6 B10 B8 108.6(6) . . ?
B6 B10 B9 108.5(6) . . ?
B7 B10 B6 59.5(5) . . ?
B7 B10 B8 60.8(4) . . ?
B7 B10 B9 108.6(5) . . ?
B9 B10 B8 60.1(4) . . ?
C3 B11 B12 58.1(5) . . ?
C3 B11 B13 102.7(7) . . ?
C3 B11 B14 104.0(6) . . ?
C3 B11 B15 59.5(5) . . ?
B12 B11 B13 59.2(5) . . ?
B12 B11 B14 107.8(6) . . ?
B12 B11 B15 108.3(7) . . ?
B13 B11 B14 59.9(4) . . ?
B15 B11 B13 106.7(6) . . ?
B15 B11 B14 59.0(4) . . ?
C3 B12 B11 58.4(5) . . ?
C3 B12 B13 104.1(5) . . ?
C3 B12 B18 104.6(5) . . ?
C3 B12 B19 59.0(5) . . ?
B11 B12 B18 108.7(5) . . ?
B11 B12 B19 108.6(5) . . ?
B13 B12 B11 60.8(5) . . ?
B13 B12 B18 59.3(5) . . ?
B13 B12 B19 107.4(6) . . ?
B19 B12 B18 60.1(5) . . ?
B11 B13 Cl2 118.9(6) . . ?
B11 B13 B14 60.5(4) . . ?
B12 B13 Cl2 119.0(4) . . ?
B12 B13 B11 60.0(5) . . ?
B12 B13 B14 108.8(5) . . ?
B12 B13 B17 110.2(6) . . ?
B14 B13 Cl2 121.8(5) . . ?
B17 B13 Cl2 122.8(5) . . ?
B17 B13 B11 109.8(5) . . ?
B17 B13 B14 60.7(4) . . ?
B18 B13 Cl2 121.3(5) . . ?
B18 B13 B11 109.8(6) . . ?
B18 B13 B12 61.5(5) . . ?
B18 B13 B14 109.4(5) . . ?
B18 B13 B17 60.8(4) . . ?
B13 B14 B11 59.7(4) . . ?
B13 B14 B17 59.4(4) . . ?
B15 B14 B11 59.9(4) . . ?
B15 B14 B13 107.2(5) . . ?
B15 B14 B17 108.7(6) . . ?
B16 B14 B11 107.5(6) . . ?
B16 B14 B13 106.5(6) . . ?
B16 B14 B15 60.1(4) . . ?
B16 B14 B17 60.2(4) . . ?
B17 B14 B11 108.1(6) . . ?
C3 B15 B11 57.5(5) . . ?
C3 B15 B14 104.0(5) . . ?
C3 B15 B16 103.5(6) . . ?
C4 B15 C3 56.4(5) . . ?
C4 B15 B11 103.4(6) . . ?
C4 B15 B14 104.0(6) . . ?
C4 B15 B16 58.2(5) . . ?
B14 B15 B11 61.0(4) . . ?
B16 B15 B11 108.2(5) . . ?
B16 B15 B14 59.9(4) . . ?
C4 B16 B14 104.8(5) . . ?
C4 B16 B15 59.2(5) . . ?
C4 B16 B17 105.0(4) . . ?
C4 B16 B20 58.7(4) . . ?
B14 B16 B15 60.1(4) . . ?
B14 B16 B17 61.1(4) . . ?
B14 B16 B20 109.1(5) . . ?
B15 B16 B17 109.5(5) . . ?
B15 B16 B20 109.2(5) . . ?
B20 B16 B17 60.2(4) . . ?
B8 B17 B13 124.5(5) . . ?
B8 B17 B14 120.9(5) . . ?
B8 B17 B16 120.7(5) . . ?
B8 B17 B18 124.1(5) . . ?
B8 B17 B20 122.3(6) . . ?
B13 B17 B14 59.9(4) . . ?
B13 B17 B16 105.8(5) . . ?
B13 B17 B18 59.1(4) . . ?
B13 B17 B20 106.1(5) . . ?
B16 B17 B14 58.8(4) . . ?
B16 B17 B18 107.0(4) . . ?
B18 B17 B14 107.5(5) . . ?
B20 B17 B14 106.7(5) . . ?
B20 B17 B16 59.5(4) . . ?
B20 B17 B18 59.8(4) . . ?
B13 B18 B12 59.2(5) . . ?
B13 B18 B17 60.1(4) . . ?
B13 B18 B19 106.7(6) . . ?
B13 B18 B20 107.1(5) . . ?
B17 B18 B12 107.8(6) . . ?
B17 B18 B19 108.5(5) . . ?
B19 B18 B12 59.3(5) . . ?
B20 B18 B12 107.2(5) . . ?
B20 B18 B17 60.0(4) . . ?
B20 B18 B19 60.3(4) . . ?
C3 B19 C4 56.7(5) . . ?
C3 B19 B12 57.7(5) . . ?
C3 B19 B18 104.1(6) . . ?
C3 B19 B20 103.8(6) . . ?
C4 B19 B12 103.3(7) . . ?
C4 B19 B18 103.5(5) . . ?
C4 B19 B20 57.9(4) . . ?
B12 B19 B18 60.7(5) . . ?
B12 B19 B20 107.8(6) . . ?
B18 B19 B20 59.7(4) . . ?
C4 B20 B16 58.1(4) . . ?
C4 B20 B17 104.5(6) . . ?
C4 B20 B18 104.2(6) . . ?
C4 B20 B19 58.6(4) . . ?
B16 B20 B17 60.2(4) . . ?
B16 B20 B18 107.9(6) . . ?
B16 B20 B19 107.7(6) . . ?
B17 B20 B19 108.4(6) . . ?
B18 B20 B17 60.2(4) . . ?
B18 B20 B19 60.0(4) . . ?
C6 C5 B21 111.2(7) . . ?
C6 C5 B22 111.6(6) . . ?
C6 C5 B25 61.6(5) . . ?
C6 C5 B29 62.1(5) . . ?
B21 C5 B25 63.0(5) . . ?
B21 C5 B29 115.6(6) . . ?
B22 C5 B21 63.3(5) . . ?
B22 C5 B25 116.1(7) . . ?
B22 C5 B29 62.8(5) . . ?
B29 C5 B25 116.3(6) . . ?
C5 C6 B25 61.6(5) . . ?
C5 C6 B26 112.4(6) . . ?
C5 C6 B29 61.3(5) . . ?
C5 C6 B30 111.9(5) . . ?
B25 C6 B29 115.6(6) . . ?
B26 C6 B25 63.8(5) . . ?
B26 C6 B29 116.5(6) . . ?
B26 C6 B30 63.8(5) . . ?
B30 C6 B25 116.8(6) . . ?
B30 C6 B29 63.2(5) . . ?
C8 C7 B31 111.8(7) . . ?
C8 C7 B32 111.7(6) . . ?
C8 C7 B35 61.8(5) . . ?
C8 C7 B39 61.7(5) . . ?
B31 C7 B32 63.8(5) . . ?
B31 C7 B35 62.8(5) . . ?
B31 C7 B39 115.8(6) . . ?
B32 C7 B39 62.6(5) . . ?
B35 C7 B32 115.9(6) . . ?
B35 C7 B39 115.6(6) . . ?
C7 C8 B35 60.5(5) . . ?
C7 C8 B36 111.2(6) . . ?
C7 C8 B39 62.0(5) . . ?
C7 C8 B40 111.6(6) . . ?
B35 C8 B39 114.8(6) . . ?
B36 C8 B35 62.9(5) . . ?
B36 C8 B39 116.0(6) . . ?
B36 C8 B40 63.7(5) . . ?
B40 C8 B35 115.3(6) . . ?
B40 C8 B39 62.9(5) . . ?
C5 B21 B22 58.0(5) . . ?
C5 B21 B23 103.4(6) . . ?
C5 B21 B24 104.4(6) . . ?
C5 B21 B25 58.8(5) . . ?
B22 B21 B24 108.7(5) . . ?
B22 B21 B25 108.2(6) . . ?
B23 B21 B22 59.7(4) . . ?
B23 B21 B24 60.6(4) . . ?
B23 B21 B25 108.2(5) . . ?
B25 B21 B24 60.1(5) . . ?
C5 B22 B21 58.6(5) . . ?
C5 B22 B23 104.2(5) . . ?
C5 B22 B28 104.5(5) . . ?
C5 B22 B29 59.1(5) . . ?
B21 B22 B28 108.5(5) . . ?
B23 B22 B21 60.1(5) . . ?
B23 B22 B28 60.0(4) . . ?
B23 B22 B29 107.7(5) . . ?
B29 B22 B21 108.7(6) . . ?
B29 B22 B28 59.7(4) . . ?
B21 B23 Cl3 119.7(5) . . ?
B21 B23 B24 60.4(4) . . ?
B21 B23 B27 109.4(5) . . ?
B21 B23 B28 109.2(6) . . ?
B22 B23 Cl3 119.8(4) . . ?
B22 B23 B21 60.1(5) . . ?
B22 B23 B24 108.8(6) . . ?
B22 B23 B27 109.9(5) . . ?
B22 B23 B28 60.8(4) . . ?
B24 B23 Cl3 121.6(5) . . ?
B27 B23 Cl3 122.2(5) . . ?
B27 B23 B24 60.3(4) . . ?
B28 B23 Cl3 121.5(4) . . ?
B28 B23 B24 109.1(5) . . ?
B28 B23 B27 61.0(4) . . ?
B21 B24 B23 59.0(4) . . ?
B21 B24 B27 107.6(5) . . ?
B23 B24 B27 59.5(4) . . ?
B25 B24 B21 59.3(5) . . ?
B25 B24 B23 106.3(6) . . ?
B25 B24 B27 108.6(6) . . ?
B26 B24 B21 107.1(7) . . ?
B26 B24 B23 106.5(5) . . ?
B26 B24 B25 60.2(5) . . ?
B26 B24 B27 60.3(4) . . ?
C5 B25 C6 56.8(5) . . ?
C5 B25 B21 58.2(5) . . ?
C5 B25 B24 104.4(6) . . ?
C5 B25 B26 103.6(6) . . ?
C6 B25 B21 103.6(6) . . ?
C6 B25 B24 103.3(5) . . ?
C6 B25 B26 57.5(5) . . ?
B21 B25 B24 60.6(5) . . ?
B21 B25 B26 107.6(6) . . ?
B24 B25 B26 59.5(5) . . ?
C6 B26 B24 104.7(6) . . ?
C6 B26 B25 58.7(5) . . ?
C6 B26 B27 104.7(5) . . ?
C6 B26 B30 58.2(5) . . ?
B24 B26 B25 60.3(5) . . ?
B24 B26 B27 60.6(4) . . ?
B24 B26 B30 108.5(5) . . ?
B25 B26 B27 108.9(5) . . ?
B30 B26 B25 108.0(6) . . ?
B30 B26 B27 60.2(4) . . ?
B23 B27 B24 60.1(4) . . ?
B23 B27 B26 106.0(5) . . ?
B23 B27 B28 59.2(4) . . ?
B23 B27 B30 105.4(5) . . ?
B24 B27 B28 107.6(5) . . ?
B26 B27 B24 59.0(4) . . ?
B26 B27 B28 106.4(5) . . ?
B26 B27 B30 59.4(5) . . ?
B30 B27 B24 106.6(6) . . ?
B30 B27 B28 58.8(4) . . ?
B37 B27 B23 124.9(6) . . ?
B37 B27 B24 121.4(6) . . ?
B37 B27 B26 120.7(5) . . ?
B37 B27 B28 124.0(5) . . ?
B37 B27 B30 122.2(5) . . ?
B22 B28 B27 107.7(5) . . ?
B23 B28 B22 59.2(4) . . ?
B23 B28 B27 59.8(4) . . ?
B29 B28 B22 59.3(5) . . ?
B29 B28 B23 106.8(5) . . ?
B29 B28 B27 108.7(5) . . ?
B29 B28 B30 60.4(4) . . ?
B30 B28 B22 107.2(5) . . ?
B30 B28 B23 106.9(5) . . ?
B30 B28 B27 60.1(4) . . ?
C5 B29 C6 56.6(4) . . ?
C5 B29 B22 58.1(5) . . ?
C5 B29 B28 104.7(6) . . ?
C5 B29 B30 103.7(6) . . ?
C6 B29 B22 103.5(6) . . ?
C6 B29 B28 103.6(6) . . ?
C6 B29 B30 57.7(4) . . ?
B22 B29 B30 108.0(6) . . ?
B28 B29 B22 61.0(5) . . ?
B28 B29 B30 59.8(5) . . ?
C6 B30 B26 57.9(5) . . ?
C6 B30 B27 104.7(5) . . ?
C6 B30 B28 104.7(5) . . ?
C6 B30 B29 59.1(5) . . ?
B26 B30 B27 60.4(4) . . ?
B28 B30 B26 108.9(5) . . ?
B28 B30 B27 61.0(4) . . ?
B28 B30 B29 59.8(5) . . ?
B29 B30 B26 108.2(6) . . ?
B29 B30 B27 108.9(5) . . ?
C7 B31 B32 58.9(5) . . ?
C7 B31 B33 103.6(6) . . ?
C7 B31 B34 104.3(6) . . ?
C7 B31 B35 59.0(5) . . ?
B33 B31 B32 59.3(4) . . ?
B33 B31 B34 60.9(4) . . ?
B34 B31 B32 108.7(5) . . ?
B35 B31 B32 108.8(6) . . ?
B35 B31 B33 107.6(6) . . ?
B35 B31 B34 59.1(5) . . ?
C7 B32 B31 57.3(5) . . ?
C7 B32 B33 103.0(6) . . ?
C7 B32 B38 104.1(5) . . ?
C7 B32 B39 59.7(5) . . ?
B31 B32 B38 108.0(6) . . ?
B31 B32 B39 108.0(6) . . ?
B33 B32 B31 60.1(5) . . ?
B33 B32 B38 59.8(4) . . ?
B33 B32 B39 107.1(6) . . ?
B39 B32 B38 59.2(4) . . ?
B31 B33 Cl4 119.3(5) . . ?
B31 B33 B34 59.4(5) . . ?
B31 B33 B37 109.4(5) . . ?
B31 B33 B38 109.7(6) . . ?
B32 B33 Cl4 118.8(5) . . ?
B32 B33 B31 60.6(5) . . ?
B32 B33 B34 108.7(6) . . ?
B32 B33 B37 110.8(5) . . ?
B32 B33 B38 61.4(4) . . ?
B34 B33 Cl4 122.2(5) . . ?
B34 B33 B37 60.7(4) . . ?
B37 B33 Cl4 122.3(5) . . ?
B38 B33 Cl4 121.5(4) . . ?
B38 B33 B34 109.1(5) . . ?
B38 B33 B37 61.1(4) . . ?
B31 B34 B33 59.7(4) . . ?
B31 B34 B36 108.1(6) . . ?
B31 B34 B37 108.9(5) . . ?
B33 B34 B37 59.7(4) . . ?
B35 B34 B31 60.0(5) . . ?
B35 B34 B33 107.3(6) . . ?
B35 B34 B36 60.4(5) . . ?
B35 B34 B37 109.5(6) . . ?
B36 B34 B33 107.1(5) . . ?
B36 B34 B37 60.6(4) . . ?
C7 B35 C8 57.7(5) . . ?
C7 B35 B31 58.1(5) . . ?
C7 B35 B34 104.9(6) . . ?
C7 B35 B36 104.6(6) . . ?
C8 B35 B31 104.8(6) . . ?
C8 B35 B34 104.5(5) . . ?
C8 B35 B36 57.5(5) . . ?
B31 B35 B36 109.2(6) . . ?
B34 B35 B31 60.9(5) . . ?
B34 B35 B36 60.8(5) . . ?
C8 B36 B34 104.5(5) . . ?
C8 B36 B35 59.5(5) . . ?
C8 B36 B37 105.4(5) . . ?
C8 B36 B40 59.0(5) . . ?
B34 B36 B37 60.8(4) . . ?
B34 B36 B40 108.1(5) . . ?
B35 B36 B34 58.8(5) . . ?
B35 B36 B37 108.4(5) . . ?
B35 B36 B40 108.7(6) . . ?
B40 B36 B37 60.0(4) . . ?
B27 B37 B33 125.7(5) . . ?
B27 B37 B34 123.0(6) . . ?
B27 B37 B36 121.1(5) . . ?
B27 B37 B38 123.8(5) . . ?
B27 B37 B40 121.5(5) . . ?
B33 B37 B34 59.6(4) . . ?
B33 B37 B36 105.4(5) . . ?
B33 B37 B38 58.9(4) . . ?
B34 B37 B38 106.5(5) . . ?
B36 B37 B34 58.6(4) . . ?
B36 B37 B38 105.9(5) . . ?
B40 B37 B33 105.2(5) . . ?
B40 B37 B34 105.8(5) . . ?
B40 B37 B36 59.2(4) . . ?
B40 B37 B38 58.9(4) . . ?
B32 B38 B37 107.9(5) . . ?
B33 B38 B32 58.8(4) . . ?
B33 B38 B37 60.0(4) . . ?
B39 B38 B32 60.0(5) . . ?
B39 B38 B33 106.9(5) . . ?
B39 B38 B37 109.0(5) . . ?
B39 B38 B40 60.7(5) . . ?
B40 B38 B32 107.8(5) . . ?
B40 B38 B33 106.8(5) . . ?
B40 B38 B37 60.0(4) . . ?
C7 B39 B32 57.7(5) . . ?
C7 B39 B38 103.9(6) . . ?
C7 B39 B40 103.0(6) . . ?
C8 B39 C7 56.3(5) . . ?
C8 B39 B32 103.4(6) . . ?
C8 B39 B38 103.5(6) . . ?
C8 B39 B40 57.7(5) . . ?
B32 B39 B40 107.8(6) . . ?
B38 B39 B32 60.9(5) . . ?
B38 B39 B40 59.7(4) . . ?
C8 B40 B36 57.4(5) . . ?
C8 B40 B37 104.8(5) . . ?
C8 B40 B38 104.8(5) . . ?
C8 B40 B39 59.4(5) . . ?
B36 B40 B37 60.8(4) . . ?
B36 B40 B39 107.9(6) . . ?
B38 B40 B36 108.9(5) . . ?
B38 B40 B37 61.1(4) . . ?
B38 B40 B39 59.6(5) . . ?
B39 B40 B37 109.1(5) . . ?
C1AA Cl1A Cl1A 57.4(17) . 4_656 ?
C1AA Cl1A Cl1A 57.8(17) 4_656 4_656 ?
C1AA Cl1A C1AA 51(4) 4_656 . ?
Cl1B Cl1B C1AB 124(2) 4_656 4_656 ?
Cl0A C0AA Cl0A 117.7(10) . 4_756 ?
Cl1A C1AA Cl1A 64.8(18) 4_656 . ?
C1AA C1AA Cl1A 64(2) 4_656 . ?
C1AA C1AA Cl1A 65(3) 4_656 4_656 ?

loop_
_geom_bond_atom_site_label_1
_geom_bond_atom_site_label_2
_geom_bond_distance
_geom_bond_site_symmetry_2
_geom_bond_publ_flag
Cl1 B3 1.816(8) . ?
Cl2 B13 1.812(7) . ?
C1 C2 1.603(11) . ?
C1 B1 1.685(12) . ?
C1 B2 1.711(13) . ?
C1 B5 1.668(14) . ?
C1 B6 1.719(12) . ?
C2 B5 1.706(12) . ?
C2 B6 1.702(13) . ?
C2 B9 1.710(10) . ?
C2 B10 1.698(10) . ?
C3 C4 1.622(9) . ?
C3 B11 1.687(12) . ?
C3 B12 1.682(9) . ?
C3 B15 1.724(11) . ?
C3 B19 1.705(14) . ?
C4 B15 1.708(12) . ?
C4 B16 1.691(9) . ?
C4 B19 1.713(10) . ?
C4 B20 1.701(10) . ?
B1 B2 1.782(15) . ?
B1 B3 1.771(11) . ?
B1 B4 1.787(14) . ?
B1 B5 1.750(15) . ?
B2 B3 1.782(12) . ?
B2 B6 1.776(13) . ?
B2 B7 1.781(11) . ?
B3 B4 1.779(14) . ?
B3 B7 1.792(10) . ?
B3 B8 1.771(11) . ?
B4 B5 1.773(11) . ?
B4 B8 1.807(9) . ?
B4 B9 1.786(12) . ?
B5 B9 1.783(11) . ?
B6 B7 1.747(10) . ?
B6 B10 1.760(12) . ?
B7 B8 1.805(11) . ?
B7 B10 1.763(12) . ?
B8 B9 1.798(11) . ?
B8 B10 1.801(9) . ?
B8 B17 1.700(9) . ?
B9 B10 1.789(11) . ?
B11 B12 1.774(14) . ?
B11 B13 1.789(11) . ?
B11 B14 1.804(10) . ?
B11 B15 1.784(11) . ?
B12 B13 1.761(10) . ?
B12 B18 1.803(13) . ?
B12 B19 1.778(13) . ?
B13 B14 1.793(9) . ?
B13 B17 1.783(10) . ?
B13 B18 1.764(13) . ?
B14 B15 1.768(10) . ?
B14 B16 1.765(11) . ?
B14 B17 1.806(11) . ?
B15 B16 1.768(11) . ?
B16 B17 1.791(9) . ?
B16 B20 1.777(11) . ?
B17 B18 1.794(9) . ?
B17 B20 1.791(10) . ?
B18 B19 1.792(10) . ?
B18 B20 1.787(10) . ?
B19 B20 1.797(10) . ?
Cl3 B23 1.820(7) . ?
Cl4 B33 1.815(7) . ?
C5 C6 1.617(10) . ?
C5 B21 1.691(13) . ?
C5 B22 1.681(10) . ?
C5 B25 1.701(12) . ?
C5 B29 1.700(11) . ?
C6 B25 1.701(11) . ?
C6 B26 1.679(12) . ?
C6 B29 1.711(11) . ?
C6 B30 1.685(10) . ?
C7 C8 1.642(10) . ?
C7 B31 1.675(13) . ?
C7 B32 1.705(11) . ?
C7 B35 1.691(13) . ?
C7 B39 1.741(12) . ?
C8 B35 1.712(12) . ?
C8 B36 1.675(12) . ?
C8 B39 1.737(11) . ?
C8 B40 1.705(10) . ?
B21 B22 1.770(11) . ?
B21 B23 1.769(11) . ?
B21 B24 1.795(12) . ?
B21 B25 1.773(12) . ?
B22 B23 1.762(12) . ?
B22 B28 1.791(11) . ?
B22 B29 1.762(12) . ?
B23 B24 1.799(9) . ?
B23 B27 1.788(9) . ?
B23 B28 1.777(10) . ?
B24 B25 1.786(14) . ?
B24 B26 1.773(11) . ?
B24 B27 1.803(9) . ?
B25 B26 1.785(12) . ?
B26 B27 1.797(10) . ?
B26 B30 1.778(11) . ?
B27 B28 1.809(10) . ?
B27 B30 1.793(11) . ?
B27 B37 1.665(11) . ?
B28 B29 1.768(12) . ?
B28 B30 1.769(10) . ?
B29 B30 1.780(11) . ?
B31 B32 1.786(12) . ?
B31 B33 1.776(11) . ?
B31 B34 1.771(12) . ?
B31 B35 1.755(12) . ?
B32 B33 1.761(12) . ?
B32 B38 1.807(11) . ?
B32 B39 1.791(12) . ?
B33 B34 1.797(9) . ?
B33 B37 1.799(9) . ?
B33 B38 1.779(10) . ?
B34 B35 1.740(13) . ?
B34 B36 1.775(11) . ?
B34 B37 1.816(9) . ?
B35 B36 1.769(11) . ?
B36 B37 1.813(10) . ?
B36 B40 1.784(11) . ?
B37 B38 1.819(10) . ?
B37 B40 1.798(11) . ?
B38 B39 1.776(12) . ?
B38 B40 1.779(10) . ?
B39 B40 1.796(12) . ?
Cl0A C0AA 1.690(9) . ?
Cl1A Cl1A 1.854(11) 4_656 ?
Cl1A C1AA 1.73(5) 4_656 ?
Cl1A C1AA 1.73(5) . ?
Cl1B Cl1B 1.852(10) 4_656 ?
Cl1B C1AB 1.53(5) 4_656 ?
C0AA Cl0A 1.690(9) 4_756 ?
C1AA Cl1A 1.73(5) 4_656 ?
C1AA C1AA 1.49(11) 4_656 ?
C1AB Cl1B 1.53(5) 4_656 ?

loop_
_twin_individual_id
_twin_individual_mass_fraction_refined
1 1.00(3)
2 0.00(3)
